data_1556940
loop_
_publ_author_name
'Aldrich, Kelly E.'
'Kansal, Dhwani'
'Odom, Aaron L.'

_publ_section_title
;
 Catalyst design insights from modelling a titanium-catalyzed
 multicomponent reaction.
;
_journal_issue 0
_journal_name_full 'Faraday discussions'
_journal_page_first 208
_journal_page_last 230
_journal_paper_doi 10.1039/c9fd00033j
_journal_volume 220
_journal_year 2019
_chemical_formula_moiety 'C18 H19 N3 Ti'
_chemical_formula_sum 'C18 H19 N3 Ti'
_chemical_formula_weight 325.26
_space_group_crystal_system triclinic
_space_group_IT_number 2
_space_group_name_Hall '-P 1'
_space_group_name_H-M_alt 'P -1'
_atom_sites_solution_hydrogens geom
_atom_sites_solution_primary dual
_audit_creation_date 2019-03-25
_audit_creation_method
;
Olex2 1.2
(compiled 2018.05.29 svn.r3508 for OlexSys, GUI svn.r5506)
;
_audit_update_record
;
2019-03-27 deposited with the CCDC.	2019-05-07 downloaded from the CCDC.
;
_cell_angle_alpha 70.673(2)
_cell_angle_beta 88.342(3)
_cell_angle_gamma 84.629(3)
_cell_formula_units_Z 2
_cell_length_a 7.7583(3)
_cell_length_b 9.5204(4)
_cell_length_c 11.4421(4)
_cell_measurement_reflns_used 4939
_cell_measurement_temperature 173(2)
_cell_measurement_theta_max 70.01
_cell_measurement_theta_min 4.09
_cell_volume 794.01(5)
_computing_cell_refinement 'SAINT v8.34A (Bruker, 2013)'
_computing_data_collection 'COSMO (BRUKER, V1.61, 2009)'
_computing_data_reduction 'SAINT v8.34A (Bruker, 2013)'
_computing_molecular_graphics 'Olex2 (Dolomanov et al., 2009)'
_computing_publication_material 'Olex2 (Dolomanov et al., 2009)'
_computing_structure_refinement 'ShelXL (Sheldrick, 2015)'
_computing_structure_solution 'ShelXT (Sheldrick, 2015)'
_diffrn_ambient_temperature 173.0
_diffrn_detector_area_resol_mean 8.36
_diffrn_measured_fraction_theta_full 0.957
_diffrn_measured_fraction_theta_max 0.955
_diffrn_measurement_device_type 'Bruker APEX-II CCD'
_diffrn_measurement_method '\f and \w scans'
_diffrn_radiation_monochromator graphite
_diffrn_radiation_type CuK\a
_diffrn_radiation_wavelength 1.54178
_diffrn_reflns_av_R_equivalents 0.0877
_diffrn_reflns_av_unetI/netI 0.0758
_diffrn_reflns_Laue_measured_fraction_full 0.957
_diffrn_reflns_Laue_measured_fraction_max 0.955
_diffrn_reflns_limit_h_max 9
_diffrn_reflns_limit_h_min -8
_diffrn_reflns_limit_k_max 10
_diffrn_reflns_limit_k_min -11
_diffrn_reflns_limit_l_max 13
_diffrn_reflns_limit_l_min -13
_diffrn_reflns_number 6753
_diffrn_reflns_point_group_measured_fraction_full 0.957
_diffrn_reflns_point_group_measured_fraction_max 0.955
_diffrn_reflns_theta_full 67.679
_diffrn_reflns_theta_max 68.373
_diffrn_reflns_theta_min 4.094
_diffrn_source 'sealed tube'
_diffrn_standards_number 0
_exptl_absorpt_coefficient_mu 4.546
_exptl_absorpt_correction_T_max 0.7533
_exptl_absorpt_correction_T_min 0.4906
_exptl_absorpt_correction_type multi-scan
_exptl_absorpt_process_details
'SADABS-2012/1 (Bruker,2012) was used for absorption correction. wR2(int) was 0.0828 before and 0.0535 after correction. The Ratio of minimum to maximum transmission is 0.6513. The \l/2 correction factor is 0.0015.'
_exptl_crystal_colour brown
_exptl_crystal_colour_primary brown
_exptl_crystal_density_diffrn 1.360
_exptl_crystal_description plate
_exptl_crystal_F_000 340
_exptl_crystal_size_max 0.381
_exptl_crystal_size_mid 0.152
_exptl_crystal_size_min 0.123
_refine_diff_density_max 0.980
_refine_diff_density_min -0.681
_refine_diff_density_rms 0.106
_refine_ls_extinction_method none
_refine_ls_goodness_of_fit_ref 1.025
_refine_ls_hydrogen_treatment constr
_refine_ls_matrix_type full
_refine_ls_number_parameters 202
_refine_ls_number_reflns 2787
_refine_ls_number_restraints 0
_refine_ls_restrained_S_all 1.025
_refine_ls_R_factor_all 0.0734
_refine_ls_R_factor_gt 0.0613
_refine_ls_shift/su_max 0.005
_refine_ls_shift/su_mean 0.001
_refine_ls_structure_factor_coef Fsqd
_refine_ls_weighting_details 'w=1/[\s^2^(Fo^2^)+(0.1004P)^2^] where P=(Fo^2^+2Fc^2^)/3'
_refine_ls_weighting_scheme calc
_refine_ls_wR_factor_gt 0.1524
_refine_ls_wR_factor_ref 0.1600
_reflns_Friedel_coverage 0.000
_reflns_number_gt 2244
_reflns_number_total 2787
_reflns_threshold_expression 'I > 2\s(I)'
_cod_data_source_file c9fd00033j2.cif
_cod_data_source_block earlyy2
_cod_database_code 1556940
_shelx_shelxl_version_number 2018/3
_shelx_space_group_comment
;
The symmetry employed for this shelxl refinement is uniquely defined
by the following loop, which should always be used as a source of
symmetry information in preference to the above space-group names.
They are only intended as comments.
;
_shelx_estimated_absorpt_t_max 0.605
_shelx_estimated_absorpt_t_min 0.276
_olex2_refinement_description
;
1. Fixed Uiso
 At 1.2 times of:
  All C(H) groups
 At 1.5 times of:
  All C(H,H,H) groups
2.a Ternary CH refined with riding coordinates:
 C007(H007), C00B(H00B), C00G(H00G)
2.b Aromatic/amide H refined with riding coordinates:
 C008(H008), C009(H009), C00E(H00E), C00H(H00H), C00I(H00I), C00J(H00J),
 C00K(H00K)
2.c Idealised Me refined as rotating group:
 C00D(H00A,H00C,H00D), C00L(H00F,H00L,H00M), C00M(H00N,H00O,H00P)
;
_olex2_diffrn_ambient_temperature_device 'Oxford Cryosystems'
_olex2_submission_special_instructions 'No special instructions were received'

loop_
_space_group_symop_operation_xyz
'x, y, z'
'-x, -y, -z'

loop_
_atom_site_label
_atom_site_type_symbol
_atom_site_fract_x
_atom_site_fract_y
_atom_site_fract_z
_atom_site_U_iso_or_equiv
_atom_site_adp_type
_atom_site_occupancy
_atom_site_site_symmetry_order
_atom_site_calc_flag
_atom_site_refinement_flags_posn
Ti01 Ti 0.49120(8) 0.57642(6) 0.58642(5) 0.0297(2) Uani 1 1 d .
N002 N 0.4260(4) 0.3912(3) 0.5808(3) 0.0326(6) Uani 1 1 d .
N003 N 0.6971(4) 0.5304(3) 0.6965(3) 0.0369(7) Uani 1 1 d .
C004 C 0.7189(5) 0.5970(4) 0.7853(3) 0.0343(8) Uani 1 1 d .
N005 N 0.4236(5) 0.8231(4) 0.5817(3) 0.0430(8) Uani 1 1 d .
C006 C 0.3453(4) 0.2702(4) 0.6619(3) 0.0304(7) Uani 1 1 d .
C007 C 0.3163(5) 0.6342(4) 0.7362(3) 0.0348(8) Uani 1 1 d .
H007 H 0.293691 0.564836 0.821229 0.042 Uiso 1 1 calc R
C008 C 0.3841(5) 0.2172(4) 0.7885(3) 0.0332(7) Uani 1 1 d .
H008 H 0.465002 0.264314 0.820433 0.040 Uiso 1 1 calc R
C009 C 0.3060(5) 0.0971(4) 0.8674(3) 0.0375(8) Uani 1 1 d .
H009 H 0.334294 0.063313 0.953083 0.045 Uiso 1 1 calc R
C00A C 0.4414(5) 0.7334(4) 0.7046(3) 0.0338(8) Uani 1 1 d .
C00B C 0.2124(5) 0.6633(4) 0.6329(4) 0.0413(9) Uani 1 1 d .
H00B H 0.102669 0.617324 0.629751 0.050 Uiso 1 1 calc R
C00C C 0.1884(5) 0.0250(4) 0.8257(4) 0.0386(8) Uani 1 1 d .
C00D C 0.5378(6) 0.7126(5) 0.9186(4) 0.0470(10) Uani 1 1 d .
H00A H 0.471873 0.624842 0.950684 0.071 Uiso 1 1 calc GR
H00C H 0.464702 0.802048 0.919353 0.071 Uiso 1 1 calc GR
H00D H 0.639867 0.699764 0.970847 0.071 Uiso 1 1 calc GR
C00E C 0.1514(5) 0.0769(4) 0.6995(4) 0.0413(9) Uani 1 1 d .
H00E H 0.072526 0.027892 0.667760 0.050 Uiso 1 1 calc R
C00F C 0.5956(5) 0.7302(4) 0.7852(3) 0.0353(8) Uani 1 1 d .
C00G C 0.2777(5) 0.7788(4) 0.5389(4) 0.0381(8) Uani 1 1 d .
H00G H 0.222890 0.828958 0.455681 0.046 Uiso 1 1 calc R
C00H C 0.2264(5) 0.1975(4) 0.6199(3) 0.0380(8) Uani 1 1 d .
H00H H 0.196297 0.231707 0.534509 0.046 Uiso 1 1 calc R
C00I C 0.9301(5) 0.4127(5) 0.8098(4) 0.0467(9) Uani 1 1 d .
H00I H 1.029076 0.345300 0.841301 0.056 Uiso 1 1 calc R
C00J C 0.8303(5) 0.4161(4) 0.7146(4) 0.0420(9) Uani 1 1 d .
H00J H 0.847792 0.350905 0.667159 0.050 Uiso 1 1 calc R
C00K C 0.8607(6) 0.5280(5) 0.8546(4) 0.0479(10) Uani 1 1 d .
H00K H 0.905283 0.552571 0.921126 0.057 Uiso 1 1 calc R
C00L C 0.1071(6) -0.1094(5) 0.9129(4) 0.0528(11) Uani 1 1 d .
H00F H 0.168998 -0.144474 0.992252 0.079 Uiso 1 1 calc GR
H00L H 0.114415 -0.189516 0.876461 0.079 Uiso 1 1 calc GR
H00M H -0.014627 -0.081017 0.926464 0.079 Uiso 1 1 calc GR
C00M C 0.6840(6) 0.8752(4) 0.7311(4) 0.0485(10) Uani 1 1 d .
H00N H 0.781911 0.873632 0.783887 0.073 Uiso 1 1 calc GR
H00O H 0.600801 0.960706 0.727194 0.073 Uiso 1 1 calc GR
H00P H 0.725947 0.884169 0.647508 0.073 Uiso 1 1 calc GR

loop_
_atom_site_aniso_label
_atom_site_aniso_U_11
_atom_site_aniso_U_22
_atom_site_aniso_U_33
_atom_site_aniso_U_23
_atom_site_aniso_U_13
_atom_site_aniso_U_12
Ti01 0.0402(4) 0.0220(3) 0.0281(3) -0.0085(2) -0.0022(2) -0.0066(2)
N002 0.0422(16) 0.0231(14) 0.0328(15) -0.0076(12) -0.0054(12) -0.0082(12)
N003 0.0417(16) 0.0321(16) 0.0395(16) -0.0144(14) -0.0100(13) -0.0029(13)
C004 0.0380(18) 0.0318(18) 0.0318(17) -0.0070(15) -0.0053(14) -0.0070(15)
N005 0.0544(19) 0.0346(17) 0.0438(18) -0.0159(15) -0.0020(15) -0.0104(14)
C006 0.0357(17) 0.0251(16) 0.0313(17) -0.0097(14) 0.0028(14) -0.0060(13)
C007 0.045(2) 0.0280(17) 0.0307(17) -0.0074(15) -0.0009(15) -0.0092(15)
C008 0.0402(18) 0.0292(17) 0.0313(17) -0.0106(15) -0.0019(14) -0.0058(14)
C009 0.047(2) 0.0292(18) 0.0330(18) -0.0065(15) 0.0029(16) -0.0041(15)
C00A 0.0438(19) 0.0246(16) 0.0343(18) -0.0114(15) -0.0037(15) -0.0026(14)
C00B 0.039(2) 0.039(2) 0.049(2) -0.0169(18) -0.0004(17) -0.0067(16)
C00C 0.0372(18) 0.0317(18) 0.045(2) -0.0108(17) 0.0102(16) -0.0055(15)
C00D 0.062(3) 0.046(2) 0.035(2) -0.0184(18) -0.0081(18) 0.0047(19)
C00E 0.0373(19) 0.040(2) 0.052(2) -0.0188(18) 0.0000(17) -0.0152(16)
C00F 0.048(2) 0.0271(17) 0.0319(18) -0.0097(15) -0.0074(15) -0.0050(15)
C00G 0.0415(19) 0.0309(18) 0.044(2) -0.0159(17) -0.0098(16) -0.0001(15)
C00H 0.0405(19) 0.0375(19) 0.0386(19) -0.0139(17) -0.0009(16) -0.0109(16)
C00I 0.0378(19) 0.044(2) 0.049(2) -0.0030(19) -0.0063(17) 0.0013(17)
C00J 0.0413(19) 0.0341(19) 0.049(2) -0.0113(18) -0.0064(17) -0.0019(16)
C00K 0.049(2) 0.054(2) 0.041(2) -0.0149(19) -0.0131(18) -0.0016(19)
C00L 0.054(2) 0.045(2) 0.055(3) -0.008(2) 0.013(2) -0.019(2)
C00M 0.061(3) 0.035(2) 0.052(2) -0.0130(19) -0.012(2) -0.0140(18)

loop_
_atom_type_symbol
_atom_type_description
_atom_type_scat_dispersion_real
_atom_type_scat_dispersion_imag
_atom_type_scat_source
C C 0.0181 0.0091 'International Tables Vol C Tables 4.2.6.8 and 6.1.1.4'
H H 0.0000 0.0000 'International Tables Vol C Tables 4.2.6.8 and 6.1.1.4'
N N 0.0311 0.0180 'International Tables Vol C Tables 4.2.6.8 and 6.1.1.4'
Ti Ti 0.2191 1.8069 'International Tables Vol C Tables 4.2.6.8 and 6.1.1.4'

loop_
_geom_angle_atom_site_label_1
_geom_angle_atom_site_label_2
_geom_angle_atom_site_label_3
_geom_angle
_geom_angle_site_symmetry_1
_geom_angle_site_symmetry_3
N002 Ti01 Ti01 42.41(8) 2_666 2_666
N002 Ti01 Ti01 43.36(9) . 2_666
N002 Ti01 N002 85.77(12) . 2_666
N002 Ti01 N003 107.50(13) 2_666 .
N002 Ti01 N003 107.04(13) . .
N002 Ti01 N005 151.56(13) . .
N002 Ti01 N005 100.80(12) 2_666 .
N002 Ti01 C007 106.13(12) . .
N002 Ti01 C007 154.04(13) 2_666 .
N002 Ti01 C00A 139.72(13) . .
N002 Ti01 C00A 132.81(12) 2_666 .
N002 Ti01 C00B 95.29(13) . .
N002 Ti01 C00B 123.38(14) 2_666 .
N002 Ti01 C00G 97.04(13) 2_666 .
N002 Ti01 C00G 117.40(13) . .
N003 Ti01 Ti01 113.90(9) . 2_666
N003 Ti01 N005 97.39(12) . .
N003 Ti01 C007 91.28(13) . .
N003 Ti01 C00A 75.67(13) . .
N003 Ti01 C00B 125.62(13) . .
N003 Ti01 C00G 130.38(12) . .
N005 Ti01 Ti01 136.36(9) . 2_666
N005 Ti01 C00B 57.90(13) . .
N005 Ti01 C00G 34.72(12) . .
C007 Ti01 Ti01 143.79(9) . 2_666
C007 Ti01 N005 58.08(12) . .
C007 Ti01 C00B 34.42(14) . .
C007 Ti01 C00G 57.01(13) . .
C00A Ti01 Ti01 169.69(10) . 2_666
C00A Ti01 N005 34.55(12) . .
C00A Ti01 C007 34.33(13) . .
C00A Ti01 C00B 56.74(13) . .
C00A Ti01 C00G 56.47(13) . .
C00B Ti01 Ti01 116.18(10) . 2_666
C00G Ti01 Ti01 113.30(10) . 2_666
C00G Ti01 C00B 34.21(14) . .
Ti01 N002 Ti01 94.23(12) . 2_666
C006 N002 Ti01 129.9(2) . 2_666
C006 N002 Ti01 135.9(2) . .
C004 N003 Ti01 123.7(3) . .
C004 N003 C00J 106.6(3) . .
C00J N003 Ti01 129.1(2) . .
N003 C004 C00F 118.6(3) . .
C00K C004 N003 108.9(3) . .
C00K C004 C00F 132.4(3) . .
C00A N005 Ti01 72.13(19) . .
C00A N005 C00G 105.1(3) . .
C00G N005 Ti01 72.90(19) . .
C008 C006 N002 120.9(3) . .
C00H C006 N002 121.6(3) . .
C00H C006 C008 117.5(3) . .
C00A C007 Ti01 72.7(2) . .
C00A C007 C00B 107.3(3) . .
C00B C007 Ti01 73.7(2) . .
C009 C008 C006 120.6(3) . .
C00C C009 C008 121.9(3) . .
N005 C00A Ti01 73.32(19) . .
N005 C00A C00F 123.6(3) . .
C007 C00A Ti01 73.0(2) . .
C007 C00A N005 110.5(3) . .
C007 C00A C00F 125.2(3) . .
C00F C00A Ti01 113.0(2) . .
C007 C00B Ti01 71.9(2) . .
C00G C00B Ti01 72.7(2) . .
C00G C00B C007 107.5(3) . .
C009 C00C C00E 117.4(3) . .
C009 C00C C00L 121.3(4) . .
C00E C00C C00L 121.3(4) . .
C00H C00E C00C 121.5(3) . .
C004 C00F C00A 107.1(3) . .
C004 C00F C00D 109.4(3) . .
C004 C00F C00M 110.4(3) . .
C00A C00F C00D 110.8(3) . .
C00A C00F C00M 109.7(3) . .
C00M C00F C00D 109.4(3) . .
N005 C00G Ti01 72.4(2) . .
C00B C00G Ti01 73.1(2) . .
C00B C00G N005 109.5(3) . .
C00E C00H C006 121.2(4) . .
C00J C00I C00K 107.5(4) . .
C00I C00J N003 109.4(3) . .
C004 C00K C00I 107.6(4) . .

loop_
_geom_bond_atom_site_label_1
_geom_bond_atom_site_label_2
_geom_bond_distance
_geom_bond_site_symmetry_2
Ti01 Ti01 2.8105(11) 2_666
Ti01 N002 1.935(3) 2_666
Ti01 N002 1.901(3) .
Ti01 N003 1.988(3) .
Ti01 N005 2.341(3) .
Ti01 C007 2.331(4) .
Ti01 C00A 2.326(3) .
Ti01 C00B 2.353(4) .
Ti01 C00G 2.348(4) .
N002 C006 1.405(4) .
N003 C004 1.386(5) .
N003 C00J 1.395(5) .
C004 C00F 1.514(5) .
C004 C00K 1.357(6) .
N005 C00A 1.386(5) .
N005 C00G 1.399(5) .
C006 C008 1.399(5) .
C006 C00H 1.388(5) .
C007 C00A 1.374(5) .
C007 C00B 1.386(6) .
C008 C009 1.380(5) .
C009 C00C 1.376(5) .
C00A C00F 1.523(5) .
C00B C00G 1.382(6) .
C00C C00E 1.391(6) .
C00C C00L 1.517(5) .
C00D C00F 1.538(5) .
C00E C00H 1.375(5) .
C00F C00M 1.532(5) .
C00I C00J 1.344(6) .
C00I C00K 1.415(6) .
